data_4515364
loop_
_publ_author_name
'Gan, Shifeng'
'Hu, Shimin'
'Li, Xiang-Long'
'Zeng, Jiajie'
'Zhang, Dongdong'
'Huang, Tianyu'
'Luo, Wenwen'
'Zhao, Zujin'
'Duan, Lian'
'Su, Shi-Jian'
'Tang, Ben Zhong'

_publ_section_title
;
 Heavy Atom Effect of Bromine Significantly Enhances Exciton Utilization
 of Delayed Fluorescence Luminogens.
;
_journal_issue 20
_journal_name_full 'ACS applied materials &amp; interfaces'
_journal_page_first 17327
_journal_page_last 17334
_journal_paper_doi 10.1021/acsami.8b05389
_journal_volume 10
_journal_year 2018
_chemical_formula_moiety 'C32 H18 N4'
_chemical_formula_sum 'C32 H18 N4'
_chemical_formula_weight 458.50
_space_group_crystal_system triclinic
_space_group_IT_number 2
_space_group_name_Hall '-P 1'
_space_group_name_H-M_alt 'P -1'
_atom_sites_solution_hydrogens geom
_audit_creation_method SHELXL-2014/7
_cell_angle_alpha 94.068(4)
_cell_angle_beta 96.317(4)
_cell_angle_gamma 105.134(4)
_cell_formula_units_Z 4
_cell_length_a 12.0465(16)
_cell_length_b 13.7062(17)
_cell_length_c 15.250(2)
_cell_measurement_reflns_used 1763
_cell_measurement_temperature 173(2)
_cell_measurement_theta_max 22.63
_cell_measurement_theta_min 3.03
_cell_volume 2402.8(5)
_computing_structure_refinement 'SHELXL-2014/7 (Sheldrick, 2014)'
_diffrn_ambient_temperature 173(2)
_diffrn_measured_fraction_theta_full 0.998
_diffrn_measured_fraction_theta_max 0.998
_diffrn_measurement_device_type 'PHOTON100 CMOS detector'
_diffrn_measurement_method 'omega scan'
_diffrn_radiation_type MoK\a
_diffrn_radiation_wavelength 0.71073
_diffrn_reflns_av_R_equivalents 0.1508
_diffrn_reflns_av_unetI/netI 0.2210
_diffrn_reflns_Laue_measured_fraction_full 0.998
_diffrn_reflns_Laue_measured_fraction_max 0.998
_diffrn_reflns_limit_h_max 13
_diffrn_reflns_limit_h_min -13
_diffrn_reflns_limit_k_max 15
_diffrn_reflns_limit_k_min -15
_diffrn_reflns_limit_l_max 15
_diffrn_reflns_limit_l_min -17
_diffrn_reflns_number 17618
_diffrn_reflns_point_group_measured_fraction_full 0.998
_diffrn_reflns_point_group_measured_fraction_max 0.998
_diffrn_reflns_theta_full 23.748
_diffrn_reflns_theta_max 23.748
_diffrn_reflns_theta_min 1.547
_diffrn_source 'fine-focus sealed tube'
_exptl_absorpt_coefficient_mu 0.076
_exptl_absorpt_correction_T_max 0.7452
_exptl_absorpt_correction_T_min 0.5900
_exptl_absorpt_correction_type multi-scan
_exptl_absorpt_process_details 'SADABS (Bruker, 2013)'
_exptl_crystal_density_diffrn 1.267
_exptl_crystal_description needle
_exptl_crystal_F_000 952
_exptl_crystal_size_max 0.480
_exptl_crystal_size_mid 0.070
_exptl_crystal_size_min 0.030
_refine_diff_density_max 0.201
_refine_diff_density_min -0.289
_refine_diff_density_rms 0.046
_refine_ls_extinction_method none
_refine_ls_goodness_of_fit_ref 0.889
_refine_ls_hydrogen_treatment constr
_refine_ls_matrix_type full
_refine_ls_number_parameters 649
_refine_ls_number_reflns 7309
_refine_ls_number_restraints 0
_refine_ls_restrained_S_all 0.889
_refine_ls_R_factor_all 0.1847
_refine_ls_R_factor_gt 0.0525
_refine_ls_shift/su_max 0.000
_refine_ls_shift/su_mean 0.000
_refine_ls_structure_factor_coef Fsqd
_refine_ls_weighting_details 'w=1/[\s^2^(Fo^2^)+(0.0002P)^2^] where P=(Fo^2^+2Fc^2^)/3'
_refine_ls_weighting_scheme calc
_refine_ls_wR_factor_gt 0.0725
_refine_ls_wR_factor_ref 0.0952
_reflns_Friedel_coverage 0.000
_reflns_number_gt 2923
_reflns_number_total 7309
_reflns_threshold_expression 'I > 2\s(I)'
_cod_data_source_file am8b05389_si_003.cif
_cod_data_source_block 1
_cod_database_code 4515364
_shelx_shelxl_version_number 2014/7
_shelx_space_group_comment
;
The symmetry employed for this shelxl refinement is uniquely defined
by the following loop, which should always be used as a source of
symmetry information in preference to the above space-group names.
They are only intended as comments.
;
_shelx_estimated_absorpt_t_min 0.964
_shelx_estimated_absorpt_t_max 0.998

loop_
_space_group_symop_operation_xyz
'x, y, z'
'-x, -y, -z'

loop_
_atom_site_label
_atom_site_type_symbol
_atom_site_fract_x
_atom_site_fract_y
_atom_site_fract_z
_atom_site_U_iso_or_equiv
_atom_site_adp_type
_atom_site_occupancy
_atom_site_site_symmetry_order
_atom_site_calc_flag
_atom_site_refinement_flags_posn
_atom_site_refinement_flags_adp
C1A C 0.9017(4) 0.2421(3) 0.3064(3) 0.0281(11) Uani 1 1 d . .
C2A C 0.9930(3) 0.3262(3) 0.2950(3) 0.0261(11) Uani 1 1 d . .
C3A C 1.0570(4) 0.3891(3) 0.3687(3) 0.0323(12) Uani 1 1 d . .
H3A H 1.1155 0.4484 0.3610 0.039 Uiso 1 1 calc R U
C4A C 1.0363(4) 0.3661(3) 0.4534(3) 0.0286(11) Uani 1 1 d . .
C5A C 0.9513(4) 0.2774(3) 0.4654(3) 0.0290(11) Uani 1 1 d . .
C6A C 0.8842(3) 0.2172(3) 0.3923(3) 0.0280(11) Uani 1 1 d . .
H6A H 0.8254 0.1582 0.4002 0.034 Uiso 1 1 calc R U
C7A C 0.7596(4) 0.2174(3) 0.1699(3) 0.0279(11) Uani 1 1 d . .
C8A C 0.7548(4) 0.3167(3) 0.1589(3) 0.0328(12) Uani 1 1 d . .
H8A H 0.8023 0.3728 0.1978 0.039 Uiso 1 1 calc R U
C9A C 0.6789(4) 0.3298(3) 0.0898(3) 0.0373(13) Uani 1 1 d . .
H9A H 0.6740 0.3966 0.0811 0.045 Uiso 1 1 calc R U
C10A C 0.6088(4) 0.2482(3) 0.0320(3) 0.0462(13) Uani 1 1 d . .
H10A H 0.5581 0.2598 -0.0160 0.055 Uiso 1 1 calc R U
C11A C 0.6134(4) 0.1497(3) 0.0448(3) 0.0417(13) Uani 1 1 d . .
H11A H 0.5648 0.0937 0.0063 0.050 Uiso 1 1 calc R U
C12A C 0.6886(4) 0.1340(3) 0.1136(3) 0.0299(12) Uani 1 1 d . .
C13A C 0.7127(4) 0.0434(3) 0.1473(3) 0.0331(12) Uani 1 1 d . .
C14A C 0.6691(4) -0.0601(3) 0.1185(3) 0.0416(13) Uani 1 1 d . .
H14A H 0.6119 -0.0832 0.0681 0.050 Uiso 1 1 calc R U
C15A C 0.7123(4) -0.1284(3) 0.1662(3) 0.0451(14) Uani 1 1 d . .
H15A H 0.6823 -0.1992 0.1488 0.054 Uiso 1 1 calc R U
C16A C 0.7982(4) -0.0948(3) 0.2384(3) 0.0399(13) Uani 1 1 d . .
H16A H 0.8271 -0.1430 0.2689 0.048 Uiso 1 1 calc R U
C17A C 0.8426(4) 0.0082(3) 0.2671(3) 0.0366(12) Uani 1 1 d . .
H17A H 0.9017 0.0314 0.3164 0.044 Uiso 1 1 calc R U
C18A C 0.7967(4) 0.0760(3) 0.2205(3) 0.0293(12) Uani 1 1 d . .
C19A C 1.0495(3) 0.2841(3) 0.1470(3) 0.0297(11) Uani 1 1 d . .
C20A C 1.0427(4) 0.1821(3) 0.1472(3) 0.0374(13) Uani 1 1 d . .
H20A H 1.0183 0.1460 0.1957 0.045 Uiso 1 1 calc R U
C21A C 1.0729(4) 0.1348(3) 0.0741(3) 0.0480(14) Uani 1 1 d . .
H21A H 1.0662 0.0640 0.0712 0.058 Uiso 1 1 calc R U
C22A C 1.1129(4) 0.1885(3) 0.0044(3) 0.0494(15) Uani 1 1 d . .
H22A H 1.1326 0.1537 -0.0453 0.059 Uiso 1 1 calc R U
C23A C 1.1243(4) 0.2911(3) 0.0065(3) 0.0414(13) Uani 1 1 d . .
H23A H 1.1536 0.3278 -0.0404 0.050 Uiso 1 1 calc R U
C24A C 1.0920(4) 0.3405(3) 0.0791(3) 0.0322(12) Uani 1 1 d . .
C25A C 1.0935(3) 0.4453(3) 0.1019(3) 0.0311(11) Uani 1 1 d . .
C26A C 1.1257(4) 0.5327(3) 0.0601(3) 0.0429(13) Uani 1 1 d . .
H26A H 1.1555 0.5306 0.0051 0.051 Uiso 1 1 calc R U
C27A C 1.1143(4) 0.6228(3) 0.0989(3) 0.0446(14) Uani 1 1 d . .
H27A H 1.1390 0.6837 0.0719 0.054 Uiso 1 1 calc R U
C28A C 1.0662(4) 0.6241(3) 0.1780(3) 0.0424(13) Uani 1 1 d . .
H28A H 1.0559 0.6863 0.2028 0.051 Uiso 1 1 calc R U
C29A C 1.0329(4) 0.5380(3) 0.2216(3) 0.0383(13) Uani 1 1 d . .
H29A H 1.0006 0.5398 0.2756 0.046 Uiso 1 1 calc R U
C30A C 1.0489(3) 0.4495(3) 0.1829(3) 0.0298(12) Uani 1 1 d . .
C31A C 1.0995(4) 0.4327(3) 0.5299(3) 0.0359(12) Uani 1 1 d . .
C32A C 0.9367(4) 0.2496(3) 0.5527(3) 0.0359(12) Uani 1 1 d . .
C1B C 0.5245(4) 0.3264(3) 0.3306(3) 0.0308(12) Uani 1 1 d . .
C2B C 0.4188(4) 0.2834(3) 0.2782(3) 0.0288(11) Uani 1 1 d . .
C3B C 0.3843(4) 0.3281(3) 0.2047(3) 0.0327(12) Uani 1 1 d . .
H3B H 0.3127 0.2967 0.1683 0.039 Uiso 1 1 calc R U
C4B C 0.4562(4) 0.4199(3) 0.1848(3) 0.0358(12) Uani 1 1 d . .
C5B C 0.5605(4) 0.4638(3) 0.2382(3) 0.0332(12) Uani 1 1 d . .
C6B C 0.5958(4) 0.4176(3) 0.3105(3) 0.0323(12) Uani 1 1 d . .
H6B H 0.6682 0.4480 0.3461 0.039 Uiso 1 1 calc R U
C7B C 0.5784(3) 0.1827(3) 0.4041(3) 0.0295(12) Uani 1 1 d . .
C8B C 0.5599(3) 0.1087(3) 0.3329(3) 0.0346(12) Uani 1 1 d . .
H8B H 0.5328 0.1198 0.2746 0.042 Uiso 1 1 calc R U
C9B C 0.5832(4) 0.0171(3) 0.3516(3) 0.0436(14) Uani 1 1 d . .
H9B H 0.5709 -0.0358 0.3049 0.052 Uiso 1 1 calc R U
C10B C 0.6239(4) 0.0016(3) 0.4370(3) 0.0411(13) Uani 1 1 d . .
H10B H 0.6383 -0.0619 0.4473 0.049 Uiso 1 1 calc R U
C11B C 0.6439(3) 0.0760(3) 0.5071(3) 0.0371(13) Uani 1 1 d . .
H11B H 0.6729 0.0652 0.5651 0.044 Uiso 1 1 calc R U
C12B C 0.6200(4) 0.1683(3) 0.4902(3) 0.0313(12) Uani 1 1 d . .
C13B C 0.6341(4) 0.2629(3) 0.5462(3) 0.0341(12) Uani 1 1 d . .
C14B C 0.6677(4) 0.2914(3) 0.6356(3) 0.0426(13) Uani 1 1 d . .
H14B H 0.6892 0.2455 0.6735 0.051 Uiso 1 1 calc R U
C15B C 0.6693(4) 0.3893(3) 0.6692(3) 0.0467(14) Uani 1 1 d . .
H15B H 0.6920 0.4104 0.7307 0.056 Uiso 1 1 calc R U
C16B C 0.6377(4) 0.4569(3) 0.6125(3) 0.0412(13) Uani 1 1 d . .
H16B H 0.6398 0.5234 0.6365 0.049 Uiso 1 1 calc R U
C17B C 0.6036(4) 0.4291(3) 0.5229(3) 0.0374(12) Uani 1 1 d . .
H17B H 0.5831 0.4754 0.4849 0.045 Uiso 1 1 calc R U
C18B C 0.6004(4) 0.3309(3) 0.4902(3) 0.0317(12) Uani 1 1 d . .
C19B C 0.2862(4) 0.1832(3) 0.3755(3) 0.0286(11) Uani 1 1 d . .
C20B C 0.3038(4) 0.2517(3) 0.4494(3) 0.0340(12) Uani 1 1 d . .
H20B H 0.3596 0.3159 0.4550 0.041 Uiso 1 1 calc R U
C21B C 0.2348(4) 0.2214(3) 0.5155(3) 0.0397(13) Uani 1 1 d . .
H21B H 0.2438 0.2667 0.5675 0.048 Uiso 1 1 calc R U
C22B C 0.1536(4) 0.1275(3) 0.5082(3) 0.0424(13) Uani 1 1 d . .
H22B H 0.1094 0.1097 0.5554 0.051 Uiso 1 1 calc R U
C23B C 0.1361(4) 0.0595(3) 0.4333(3) 0.0411(13) Uani 1 1 d . .
H23B H 0.0801 -0.0046 0.4279 0.049 Uiso 1 1 calc R U
C24B C 0.2040(4) 0.0883(3) 0.3652(3) 0.0320(11) Uani 1 1 d . .
C25B C 0.2080(4) 0.0383(3) 0.2787(3) 0.0347(12) Uani 1 1 d . .
C26B C 0.1492(4) -0.0552(3) 0.2323(3) 0.0489(14) Uani 1 1 d . .
H26B H 0.0915 -0.1017 0.2577 0.059 Uiso 1 1 calc R U
C27B C 0.1749(5) -0.0800(3) 0.1498(3) 0.0567(16) Uani 1 1 d . .
H27B H 0.1344 -0.1435 0.1175 0.068 Uiso 1 1 calc R U
C28B C 0.2602(4) -0.0123(4) 0.1133(3) 0.0568(15) Uani 1 1 d . .
H28B H 0.2771 -0.0313 0.0563 0.068 Uiso 1 1 calc R U
C29B C 0.3216(4) 0.0818(3) 0.1564(3) 0.0413(13) Uani 1 1 d . .
H29B H 0.3800 0.1272 0.1307 0.050 Uiso 1 1 calc R U
C30B C 0.2926(4) 0.1056(3) 0.2392(3) 0.0367(12) Uani 1 1 d . .
C31B C 0.4199(4) 0.4676(4) 0.1095(3) 0.0479(14) Uani 1 1 d . .
C32B C 0.6391(4) 0.5579(3) 0.2183(3) 0.0502(15) Uani 1 1 d . .
N1A N 0.8275(3) 0.1827(2) 0.2348(2) 0.0267(9) Uani 1 1 d . .
N2A N 1.0213(3) 0.3508(2) 0.2107(2) 0.0305(10) Uani 1 1 d . .
N3A N 1.1445(3) 0.4871(3) 0.5915(3) 0.0503(12) Uani 1 1 d . .
N4A N 0.9314(4) 0.2287(3) 0.6241(2) 0.0520(12) Uani 1 1 d . .
N1B N 0.5645(3) 0.2823(2) 0.4040(2) 0.0293(9) Uani 1 1 d . .
N2B N 0.3408(3) 0.1930(2) 0.2986(2) 0.0302(9) Uani 1 1 d . .
N3B N 0.3918(4) 0.5066(3) 0.0508(3) 0.0762(16) Uani 1 1 d . .
N4B N 0.7038(4) 0.6291(3) 0.2043(3) 0.0838(17) Uani 1 1 d . .

loop_
_atom_site_aniso_label
_atom_site_aniso_U_11
_atom_site_aniso_U_22
_atom_site_aniso_U_33
_atom_site_aniso_U_23
_atom_site_aniso_U_13
_atom_site_aniso_U_12
C1A 0.024(3) 0.032(3) 0.029(3) 0.006(2) -0.001(3) 0.009(2)
C2A 0.025(3) 0.024(3) 0.028(3) 0.007(2) 0.001(2) 0.004(2)
C3A 0.027(3) 0.028(3) 0.039(3) 0.008(2) 0.005(3) 0.001(2)
C4A 0.029(3) 0.031(3) 0.023(3) 0.001(2) -0.006(2) 0.007(2)
C5A 0.033(3) 0.035(3) 0.021(3) 0.009(2) 0.003(3) 0.013(2)
C6A 0.024(3) 0.028(3) 0.030(3) 0.006(2) 0.003(2) 0.005(2)
C7A 0.019(3) 0.039(3) 0.025(3) 0.007(2) 0.001(2) 0.007(2)
C8A 0.029(3) 0.034(3) 0.038(3) 0.011(2) 0.008(3) 0.010(2)
C9A 0.035(3) 0.039(3) 0.041(3) 0.012(3) 0.003(3) 0.014(3)
C10A 0.045(4) 0.057(4) 0.037(3) 0.012(3) -0.006(3) 0.019(3)
C11A 0.039(3) 0.038(3) 0.044(3) 0.005(2) -0.005(3) 0.006(3)
C12A 0.028(3) 0.037(3) 0.024(3) 0.005(2) -0.003(3) 0.008(2)
C13A 0.034(3) 0.028(3) 0.034(3) 0.006(2) 0.001(3) 0.004(2)
C14A 0.035(3) 0.040(3) 0.044(3) -0.001(2) -0.008(3) 0.006(3)
C15A 0.048(4) 0.035(3) 0.048(3) 0.008(3) 0.004(3) 0.005(3)
C16A 0.050(4) 0.033(3) 0.039(3) 0.013(2) 0.007(3) 0.013(3)
C17A 0.037(3) 0.041(3) 0.032(3) 0.009(2) -0.001(3) 0.012(3)
C18A 0.026(3) 0.028(3) 0.035(3) 0.007(2) 0.004(3) 0.006(2)
C19A 0.025(3) 0.032(3) 0.030(3) 0.004(2) -0.002(2) 0.005(2)
C20A 0.037(3) 0.031(3) 0.046(3) 0.013(2) 0.011(3) 0.009(2)
C21A 0.053(4) 0.039(3) 0.056(4) 0.001(3) 0.010(3) 0.021(3)
C22A 0.054(4) 0.051(3) 0.047(4) -0.004(3) 0.014(3) 0.019(3)
C23A 0.043(3) 0.047(3) 0.036(3) 0.009(2) 0.009(3) 0.013(3)
C24A 0.030(3) 0.036(3) 0.032(3) 0.004(2) 0.006(3) 0.011(2)
C25A 0.022(3) 0.036(3) 0.031(3) 0.007(2) 0.000(2) 0.002(2)
C26A 0.049(4) 0.043(3) 0.038(3) 0.016(2) 0.010(3) 0.009(3)
C27A 0.049(4) 0.040(3) 0.043(3) 0.013(2) 0.006(3) 0.008(3)
C28A 0.051(4) 0.032(3) 0.041(3) 0.001(2) -0.004(3) 0.010(3)
C29A 0.048(3) 0.029(3) 0.033(3) 0.003(2) 0.003(3) 0.003(2)
C30A 0.029(3) 0.023(3) 0.033(3) 0.007(2) 0.003(2) -0.001(2)
C31A 0.021(3) 0.044(3) 0.042(3) 0.015(2) 0.001(3) 0.004(2)
C32A 0.038(3) 0.033(3) 0.035(3) -0.002(2) 0.004(3) 0.009(2)
C1B 0.031(3) 0.034(3) 0.030(3) 0.007(2) 0.003(3) 0.013(2)
C2B 0.029(3) 0.027(3) 0.030(3) 0.009(2) 0.001(3) 0.006(2)
C3B 0.023(3) 0.042(3) 0.032(3) 0.006(2) -0.001(2) 0.008(2)
C4B 0.038(3) 0.041(3) 0.038(3) 0.019(2) 0.007(3) 0.022(3)
C5B 0.028(3) 0.034(3) 0.042(3) 0.014(2) 0.006(3) 0.011(2)
C6B 0.022(3) 0.033(3) 0.038(3) 0.002(2) -0.003(2) 0.003(2)
C7B 0.020(3) 0.027(3) 0.043(3) 0.005(2) 0.003(3) 0.009(2)
C8B 0.027(3) 0.038(3) 0.041(3) 0.011(2) 0.007(3) 0.011(2)
C9B 0.035(3) 0.037(3) 0.061(4) 0.002(3) 0.010(3) 0.012(3)
C10B 0.032(3) 0.042(3) 0.054(4) 0.014(3) 0.005(3) 0.016(2)
C11B 0.027(3) 0.038(3) 0.053(3) 0.022(2) 0.014(3) 0.013(2)
C12B 0.021(3) 0.041(3) 0.036(3) 0.010(2) 0.004(3) 0.012(2)
C13B 0.028(3) 0.040(3) 0.035(3) 0.007(2) 0.003(3) 0.010(2)
C14B 0.037(3) 0.055(3) 0.044(3) 0.015(3) 0.002(3) 0.024(3)
C15B 0.037(3) 0.059(4) 0.044(3) -0.003(3) 0.003(3) 0.017(3)
C16B 0.035(3) 0.044(3) 0.046(3) -0.001(3) 0.002(3) 0.016(3)
C17B 0.036(3) 0.035(3) 0.041(3) 0.003(2) 0.001(3) 0.012(2)
C18B 0.018(3) 0.038(3) 0.038(3) 0.008(2) -0.001(2) 0.006(2)
C19B 0.024(3) 0.033(3) 0.030(3) 0.007(2) 0.000(2) 0.012(2)
C20B 0.028(3) 0.038(3) 0.038(3) 0.008(2) 0.004(3) 0.013(2)
C21B 0.038(3) 0.050(3) 0.035(3) 0.004(2) 0.000(3) 0.022(3)
C22B 0.035(3) 0.059(3) 0.040(3) 0.019(3) 0.015(3) 0.018(3)
C23B 0.028(3) 0.047(3) 0.048(3) 0.022(3) 0.004(3) 0.004(2)
C24B 0.027(3) 0.037(3) 0.032(3) 0.013(2) -0.005(3) 0.011(2)
C25B 0.030(3) 0.029(3) 0.043(3) 0.009(2) -0.007(3) 0.007(2)
C26B 0.056(4) 0.035(3) 0.051(4) 0.015(2) -0.001(3) 0.006(3)
C27B 0.081(4) 0.030(3) 0.052(4) 0.002(3) -0.009(3) 0.009(3)
C28B 0.070(4) 0.052(4) 0.050(4) 0.004(3) -0.001(3) 0.024(3)
C29B 0.043(3) 0.044(3) 0.035(3) 0.000(2) 0.000(3) 0.011(3)
C30B 0.037(3) 0.031(3) 0.040(3) 0.006(2) -0.003(3) 0.008(2)
C31B 0.038(4) 0.063(4) 0.049(4) 0.025(3) 0.008(3) 0.019(3)
C32B 0.046(4) 0.036(3) 0.069(4) 0.017(3) 0.004(3) 0.009(3)
N1A 0.024(2) 0.022(2) 0.029(2) 0.0009(17) -0.006(2) 0.0029(18)
N2A 0.038(3) 0.029(2) 0.024(2) 0.0055(17) 0.006(2) 0.0070(18)
N3A 0.034(3) 0.061(3) 0.047(3) 0.001(2) 0.000(2) 0.000(2)
N4A 0.069(3) 0.054(3) 0.034(3) 0.013(2) 0.010(3) 0.014(2)
N1B 0.029(2) 0.029(2) 0.030(2) 0.0061(18) -0.002(2) 0.0103(18)
N2B 0.030(2) 0.027(2) 0.030(2) 0.0069(17) -0.002(2) 0.0012(19)
N3B 0.067(4) 0.100(4) 0.076(4) 0.052(3) 0.016(3) 0.035(3)
N4B 0.074(4) 0.054(3) 0.119(4) 0.046(3) 0.015(3) -0.001(3)

loop_
_atom_type_symbol
_atom_type_description
_atom_type_scat_dispersion_real
_atom_type_scat_dispersion_imag
_atom_type_scat_source
C C 0.0033 0.0016 'International Tables Vol C Tables 4.2.6.8 and 6.1.1.4'
H H 0.0000 0.0000 'International Tables Vol C Tables 4.2.6.8 and 6.1.1.4'
N N 0.0061 0.0033 'International Tables Vol C Tables 4.2.6.8 and 6.1.1.4'

loop_
_geom_angle_atom_site_label_1
_geom_angle_atom_site_label_2
_geom_angle_atom_site_label_3
_geom_angle
N1A C1A C6A 118.7(3)
N1A C1A C2A 121.9(4)
C6A C1A C2A 119.3(4)
C3A C2A N2A 118.0(3)
C3A C2A C1A 119.6(4)
N2A C2A C1A 122.4(4)
C4A C3A C2A 120.5(4)
C4A C3A H3A 119.8
C2A C3A H3A 119.8
C3A C4A C5A 120.1(4)
C3A C4A C31A 120.7(4)
C5A C4A C31A 119.2(4)
C6A C5A C4A 119.5(4)
C6A C5A C32A 120.6(4)
C4A C5A C32A 119.9(4)
C5A C6A C1A 120.7(4)
C5A C6A H6A 119.7
C1A C6A H6A 119.7
C8A C7A N1A 129.1(4)
C8A C7A C12A 121.6(5)
N1A C7A C12A 109.3(4)
C9A C8A C7A 117.4(4)
C9A C8A H8A 121.3
C7A C8A H8A 121.3
C8A C9A C10A 122.0(4)
C8A C9A H9A 119.0
C10A C9A H9A 119.0
C11A C10A C9A 119.7(5)
C11A C10A H10A 120.1
C9A C10A H10A 120.1
C12A C11A C10A 119.6(4)
C12A C11A H11A 120.2
C10A C11A H11A 120.2
C11A C12A C7A 119.6(4)
C11A C12A C13A 133.9(4)
C7A C12A C13A 106.4(4)
C18A C13A C14A 120.4(4)
C18A C13A C12A 107.2(4)
C14A C13A C12A 132.4(5)
C15A C14A C13A 117.9(5)
C15A C14A H14A 121.0
C13A C14A H14A 121.0
C16A C15A C14A 121.2(4)
C16A C15A H15A 119.4
C14A C15A H15A 119.4
C15A C16A C17A 121.2(4)
C15A C16A H16A 119.4
C17A C16A H16A 119.4
C16A C17A C18A 117.2(4)
C16A C17A H17A 121.4
C18A C17A H17A 121.4
C13A C18A C17A 122.0(4)
C13A C18A N1A 109.5(4)
C17A C18A N1A 128.5(4)
C20A C19A C24A 122.5(4)
C20A C19A N2A 129.6(4)
C24A C19A N2A 107.9(3)
C19A C20A C21A 117.2(4)
C19A C20A H20A 121.4
C21A C20A H20A 121.4
C20A C21A C22A 121.5(4)
C20A C21A H21A 119.2
C22A C21A H21A 119.2
C23A C22A C21A 120.8(4)
C23A C22A H22A 119.6
C21A C22A H22A 119.6
C22A C23A C24A 118.8(4)
C22A C23A H23A 120.6
C24A C23A H23A 120.6
C19A C24A C23A 119.1(4)
C19A C24A C25A 108.2(3)
C23A C24A C25A 132.7(4)
C26A C25A C30A 119.6(4)
C26A C25A C24A 133.4(4)
C30A C25A C24A 107.0(3)
C27A C26A C25A 119.5(4)
C27A C26A H26A 120.3
C25A C26A H26A 120.3
C26A C27A C28A 119.8(4)
C26A C27A H27A 120.1
C28A C27A H27A 120.1
C29A C28A C27A 122.2(4)
C29A C28A H28A 118.9
C27A C28A H28A 118.9
C30A C29A C28A 116.8(4)
C30A C29A H29A 121.6
C28A C29A H29A 121.6
C29A C30A C25A 122.1(4)
C29A C30A N2A 129.4(4)
C25A C30A N2A 108.5(3)
N3A C31A C4A 176.4(5)
N4A C32A C5A 176.3(5)
C2B C1B C6B 119.3(4)
C2B C1B N1B 123.2(4)
C6B C1B N1B 117.5(4)
C1B C2B C3B 121.2(4)
C1B C2B N2B 121.3(4)
C3B C2B N2B 117.5(4)
C2B C3B C4B 119.3(4)
C2B C3B H3B 120.4
C4B C3B H3B 120.4
C5B C4B C3B 119.5(4)
C5B C4B C31B 120.9(4)
C3B C4B C31B 119.6(5)
C4B C5B C6B 121.0(4)
C4B C5B C32B 121.1(4)
C6B C5B C32B 117.9(5)
C5B C6B C1B 119.7(4)
C5B C6B H6B 120.1
C1B C6B H6B 120.1
C8B C7B C12B 122.5(4)
C8B C7B N1B 128.5(4)
C12B C7B N1B 109.0(3)
C7B C8B C9B 116.5(4)
C7B C8B H8B 121.7
C9B C8B H8B 121.7
C10B C9B C8B 121.5(4)
C10B C9B H9B 119.2
C8B C9B H9B 119.2
C11B C10B C9B 121.6(4)
C11B C10B H10B 119.2
C9B C10B H10B 119.2
C10B C11B C12B 117.9(4)
C10B C11B H11B 121.1
C12B C11B H11B 121.1
C7B C12B C11B 119.9(4)
C7B C12B C13B 107.3(4)
C11B C12B C13B 132.7(4)
C14B C13B C18B 120.5(4)
C14B C13B C12B 133.0(4)
C18B C13B C12B 106.4(4)
C13B C14B C15B 118.5(4)
C13B C14B H14B 120.7
C15B C14B H14B 120.7
C14B C15B C16B 120.4(5)
C14B C15B H15B 119.8
C16B C15B H15B 119.8
C17B C16B C15B 121.6(4)
C17B C16B H16B 119.2
C15B C16B H16B 119.2
C16B C17B C18B 117.7(4)
C16B C17B H17B 121.2
C18B C17B H17B 121.2
C17B C18B N1B 129.3(4)
C17B C18B C13B 121.3(4)
N1B C18B C13B 109.5(4)
C20B C19B C24B 123.2(4)
C20B C19B N2B 128.9(4)
C24B C19B N2B 108.0(3)
C19B C20B C21B 116.1(4)
C19B C20B H20B 122.0
C21B C20B H20B 122.0
C22B C21B C20B 122.4(4)
C22B C21B H21B 118.8
C20B C21B H21B 118.8
C23B C22B C21B 121.0(4)
C23B C22B H22B 119.5
C21B C22B H22B 119.5
C22B C23B C24B 117.8(4)
C22B C23B H23B 121.1
C24B C23B H23B 121.1
C19B C24B C23B 119.5(4)
C19B C24B C25B 107.7(3)
C23B C24B C25B 132.8(4)
C26B C25B C30B 118.8(4)
C26B C25B C24B 134.4(4)
C30B C25B C24B 106.8(4)
C27B C26B C25B 119.7(4)
C27B C26B H26B 120.2
C25B C26B H26B 120.2
C26B C27B C28B 119.9(4)
C26B C27B H27B 120.0
C28B C27B H27B 120.0
C29B C28B C27B 123.0(4)
C29B C28B H28B 118.5
C27B C28B H28B 118.5
C28B C29B C30B 115.9(4)
C28B C29B H29B 122.0
C30B C29B H29B 122.0
C29B C30B N2B 128.9(4)
C29B C30B C25B 122.7(4)
N2B C30B C25B 108.4(4)
N3B C31B C4B 179.0(7)
N4B C32B C5B 176.9(6)
C1A N1A C7A 126.1(3)
C1A N1A C18A 125.9(4)
C7A N1A C18A 107.7(4)
C2A N2A C30A 125.7(3)
C2A N2A C19A 124.7(3)
C30A N2A C19A 108.5(3)
C18B N1B C1B 125.4(4)
C18B N1B C7B 107.8(3)
C1B N1B C7B 126.8(4)
C30B N2B C19B 109.2(3)
C30B N2B C2B 124.9(3)
C19B N2B C2B 125.2(3)

loop_
_geom_bond_atom_site_label_1
_geom_bond_atom_site_label_2
_geom_bond_distance
C1A N1A 1.391(5)
C1A C6A 1.400(5)
C1A C2A 1.406(5)
C2A C3A 1.388(5)
C2A N2A 1.407(4)
C3A C4A 1.385(5)
C3A H3A 0.9500
C4A C5A 1.408(5)
C4A C31A 1.436(6)
C5A C6A 1.379(5)
C5A C32A 1.427(5)
C6A H6A 0.9500
C7A C8A 1.398(5)
C7A N1A 1.401(5)
C7A C12A 1.401(5)
C8A C9A 1.371(6)
C8A H8A 0.9500
C9A C10A 1.395(5)
C9A H9A 0.9500
C10A C11A 1.392(5)
C10A H10A 0.9500
C11A C12A 1.376(6)
C11A H11A 0.9500
C12A C13A 1.462(5)
C13A C18A 1.383(6)
C13A C14A 1.398(5)
C14A C15A 1.393(6)
C14A H14A 0.9500
C15A C16A 1.387(6)
C15A H15A 0.9500
C16A C17A 1.392(5)
C16A H16A 0.9500
C17A C18A 1.397(5)
C17A H17A 0.9500
C18A N1A 1.407(4)
C19A C20A 1.379(5)
C19A C24A 1.398(5)
C19A N2A 1.416(4)
C20A C21A 1.381(5)
C20A H20A 0.9500
C21A C22A 1.394(5)
C21A H21A 0.9500
C22A C23A 1.375(5)
C22A H22A 0.9500
C23A C24A 1.400(4)
C23A H23A 0.9500
C24A C25A 1.449(5)
C25A C26A 1.383(5)
C25A C30A 1.402(5)
C26A C27A 1.377(5)
C26A H26A 0.9500
C27A C28A 1.395(5)
C27A H27A 0.9500
C28A C29A 1.387(5)
C28A H28A 0.9500
C29A C30A 1.380(5)
C29A H29A 0.9500
C30A N2A 1.414(4)
C31A N3A 1.145(5)
C32A N4A 1.149(5)
C1B C2B 1.387(5)
C1B C6B 1.395(5)
C1B N1B 1.406(5)
C2B C3B 1.390(5)
C2B N2B 1.424(4)
C3B C4B 1.403(5)
C3B H3B 0.9500
C4B C5B 1.384(6)
C4B C31B 1.443(6)
C5B C6B 1.392(6)
C5B C32B 1.460(5)
C6B H6B 0.9500
C7B C8B 1.389(5)
C7B C12B 1.400(6)
C7B N1B 1.418(4)
C8B C9B 1.398(5)
C8B H8B 0.9500
C9B C10B 1.391(6)
C9B H9B 0.9500
C10B C11B 1.380(5)
C10B H10B 0.9500
C11B C12B 1.403(5)
C11B H11B 0.9500
C12B C13B 1.462(5)
C13B C14B 1.376(5)
C13B C18B 1.413(6)
C14B C15B 1.397(5)
C14B H14B 0.9500
C15B C16B 1.406(6)
C15B H15B 0.9500
C16B C17B 1.379(5)
C16B H16B 0.9500
C17B C18B 1.391(5)
C17B H17B 0.9500
C18B N1B 1.400(5)
C19B C20B 1.374(5)
C19B C24B 1.400(5)
C19B N2B 1.404(4)
C20B C21B 1.395(5)
C20B H20B 0.9500
C21B C22B 1.386(5)
C21B H21B 0.9500
C22B C23B 1.384(5)
C22B H22B 0.9500
C23B C24B 1.407(5)
C23B H23B 0.9500
C24B C25B 1.454(5)
C25B C26B 1.391(5)
C25B C30B 1.406(5)
C26B C27B 1.369(5)
C26B H26B 0.9500
C27B C28B 1.388(5)
C27B H27B 0.9500
C28B C29B 1.384(5)
C28B H28B 0.9500
C29B C30B 1.387(5)
C29B H29B 0.9500
C30B N2B 1.399(5)
C31B N3B 1.138(6)
C32B N4B 1.129(5)
